data_2210910
loop_
_publ_author_name
'Kopylovich, Maximilian N.'
'Luzyanin, Konstantin V.'
'Haukka, Matti'
'Pombeiro, Armando J. L.'
'Kukushkin, Vadim Yu.'

_publ_section_title
;Bis[1,1-bis(propan-2-iminooxy)-1<i>H</i>-isoindol-3-amine-\k^3^<i>N</i>,<i>N</i>',<i>N</i>'']nickel(II)
 dinitrate
;
_journal_coeditor_code BV2035
_journal_issue 11
_journal_name_full 'Acta Crystallographica Section E'
_journal_page_first m2846
_journal_page_last m2848
_journal_paper_doi 10.1107/S1600536806040219
_journal_volume 62
_journal_year 2006
_chemical_formula_iupac '[Ni (C14 H18 N4 O2)2] (N O3)2'
_chemical_formula_moiety 'C28 H36 N8 Ni O4 2+ , 2N O3 -'
_chemical_formula_sum 'C28 H36 N10 Ni O10'
_chemical_formula_weight 731.38
_chemical_name_systematic
;
Bis[3,3-di-{N-(propan-2-imine)oxy}-3H-isoindol-1-amine-\k^2^N,N']nickel(II)
dinitrate
;
_space_group_IT_number 14
_symmetry_cell_setting monoclinic
_symmetry_space_group_name_Hall '-P 2yn'
_symmetry_space_group_name_H-M 'P 1 21/n 1'
_atom_sites_solution_hydrogens geom
_atom_sites_solution_primary direct
_atom_sites_solution_secondary difmap
_audit_creation_method SHELXL97
_cell_angle_alpha 90.00
_cell_angle_beta 96.101(12)
_cell_angle_gamma 90.00
_cell_formula_units_Z 2
_cell_length_a 10.8430(16)
_cell_length_b 9.4644(8)
_cell_length_c 17.101(2)
_cell_measurement_reflns_used 10960
_cell_measurement_temperature 120(2)
_cell_measurement_theta_max 25.00
_cell_measurement_theta_min 3.03
_cell_volume 1745.0(4)
_computing_cell_refinement 'EvalCCD (Duisenberg <i>et al.</i>,  2003)'
_computing_data_collection 'COLLECT (Bruker Nonius, 2004)'
_computing_data_reduction EvalCCD
_computing_molecular_graphics 'DIAMOND (Brandenburg, 2006)'
_computing_publication_material 'SHELXTL (Sheldrick 2003)'
_computing_structure_refinement 'SHELXL97 (Sheldrick, 1997)'
_computing_structure_solution 'SIR2002 (Burla <i>et al.</i>,  2003)'
_diffrn_ambient_temperature 120(2)
_diffrn_detector_area_resol_mean 9
_diffrn_measured_fraction_theta_full 0.966
_diffrn_measured_fraction_theta_max 0.966
_diffrn_measurement_device '95mm CCD camera on \k-goniostat'
_diffrn_measurement_device_type 'Nonius KappaCCD area-detector'
_diffrn_measurement_method '\f scans, and \w scans with \k offsets'
_diffrn_radiation_monochromator 'horizontally mounted graphite crystal'
_diffrn_radiation_source 'fine-focus sealed tube'
_diffrn_radiation_type MoK\a
_diffrn_radiation_wavelength 0.71073
_diffrn_reflns_av_R_equivalents 0.0435
_diffrn_reflns_av_sigmaI/netI 0.0376
_diffrn_reflns_limit_h_max 12
_diffrn_reflns_limit_h_min -11
_diffrn_reflns_limit_k_max 11
_diffrn_reflns_limit_k_min -11
_diffrn_reflns_limit_l_max 20
_diffrn_reflns_limit_l_min -18
_diffrn_reflns_number 10960
_diffrn_reflns_theta_full 25.00
_diffrn_reflns_theta_max 25.00
_diffrn_reflns_theta_min 3.03
_diffrn_standards_decay_% 0
_diffrn_standards_number 0
_exptl_absorpt_coefficient_mu 0.623
_exptl_absorpt_correction_T_max 0.9290
_exptl_absorpt_correction_T_min 0.7341
_exptl_absorpt_correction_type multi-scan
_exptl_absorpt_process_details '(SADABS; Sheldrick, 1996)'
_exptl_crystal_colour purple
_exptl_crystal_density_diffrn 1.392
_exptl_crystal_density_method 'not measured'
_exptl_crystal_description block
_exptl_crystal_F_000 764
_exptl_crystal_size_max 0.53
_exptl_crystal_size_mid 0.25
_exptl_crystal_size_min 0.12
_refine_diff_density_max 1.253
_refine_diff_density_min -0.498
_refine_ls_extinction_method none
_refine_ls_goodness_of_fit_ref 1.103
_refine_ls_hydrogen_treatment mixed
_refine_ls_matrix_type full
_refine_ls_number_parameters 231
_refine_ls_number_reflns 2968
_refine_ls_number_restraints 0
_refine_ls_restrained_S_all 1.103
_refine_ls_R_factor_all 0.0642
_refine_ls_R_factor_gt 0.0503
_refine_ls_shift/su_max 0.000
_refine_ls_shift/su_mean 0.000
_refine_ls_structure_factor_coef Fsqd
_refine_ls_weighting_details 'calc w = 1/[\s^2^(Fo^2^)+(0.0599P)^2^+3.615P] where P=(Fo^2^+2Fc^2^)/3'
_refine_ls_weighting_scheme calc
_refine_ls_wR_factor_gt 0.1284
_refine_ls_wR_factor_ref 0.1425
_reflns_number_gt 2498
_reflns_number_total 2968
_reflns_threshold_expression I>2\s(I)
_cod_data_source_file bv2035.cif
_cod_data_source_block I
_cod_original_sg_symbol_H-M 'P 21/n'
_cod_database_code 2210910
_cod_database_fobs_code 2210910

loop_
_symmetry_equiv_pos_as_xyz
'x, y, z'
'-x+1/2, y+1/2, -z+1/2'
'-x, -y, -z'
'x-1/2, -y-1/2, z-1/2'

loop_
_atom_site_type_symbol
_atom_site_label
_atom_site_fract_x
_atom_site_fract_y
_atom_site_fract_z
_atom_site_U_iso_or_equiv
_atom_site_adp_type
_atom_site_calc_flag
_atom_site_refinement_flags
_atom_site_occupancy
Ni Ni1 1.0000 0.0000 0.5000 0.0232(2) Uani d S 1
O O1 0.9633(2) 0.1044(2) 0.33722(12) 0.0283(5) Uani d . 1
O O2 0.9495(2) 0.2818(2) 0.42912(13) 0.0274(5) Uani d . 1
O O3 0.5694(3) 0.1683(3) 0.30273(16) 0.0487(7) Uani d . 1
O O4 0.5813(3) 0.1929(3) 0.42913(17) 0.0475(7) Uani d . 1
O O5 0.6209(3) -0.0079(3) 0.37645(18) 0.0566(9) Uani d . 1
N N1 1.1198(3) 0.1244(3) 0.44381(15) 0.0262(6) Uani d . 1
N N2 0.9306(3) -0.0195(3) 0.37964(16) 0.0257(6) Uani d . 1
N N3 0.9066(3) 0.1996(3) 0.49150(15) 0.0264(6) Uani d . 1
N N4 1.3362(3) 0.1228(3) 0.47333(18) 0.0333(7) Uani d . 1
N N5 0.5916(3) 0.1203(3) 0.36911(18) 0.0341(7) Uani d . 1
C C1 1.0314(3) 0.1985(3) 0.38854(18) 0.0248(7) Uani d . 1
C C2 1.1069(3) 0.2959(3) 0.34261(18) 0.0261(7) Uani d . 1
C C3 1.0715(4) 0.3943(4) 0.28470(19) 0.0305(8) Uani d . 1
H H3 0.9870 0.4087 0.2655 0.037 Uiso calc R 1
C C4 1.1669(4) 0.4713(4) 0.2560(2) 0.0334(8) Uani d . 1
H H4 1.1464 0.5405 0.2165 0.040 Uiso calc R 1
C C5 1.2910(4) 0.4500(4) 0.2832(2) 0.0328(8) Uani d . 1
H H5 1.3532 0.5039 0.2617 0.039 Uiso calc R 1
C C6 1.3253(3) 0.3510(4) 0.34144(19) 0.0293(7) Uani d . 1
H H6 1.4098 0.3364 0.3607 0.035 Uiso calc R 1
C C7 1.2307(3) 0.2744(3) 0.37029(18) 0.0261(7) Uani d . 1
C C8 1.2325(3) 0.1670(3) 0.43367(18) 0.0265(7) Uani d . 1
C C9 0.8622(3) -0.1017(4) 0.33486(19) 0.0269(7) Uani d . 1
C C10 0.8166(3) -0.0649(4) 0.2522(2) 0.0340(8) Uani d . 1
H H10A 0.8467 0.0293 0.2398 0.051 Uiso calc PR 0.50
H H10B 0.7257 -0.0652 0.2459 0.051 Uiso calc PR 0.50
H H10C 0.8472 -0.1345 0.2165 0.051 Uiso calc PR 0.50
H H10D 0.7664 -0.1428 0.2283 0.051 Uiso calc PR 0.50
H H10E 0.8874 -0.0484 0.2222 0.051 Uiso calc PR 0.50
H H10F 0.7659 0.0209 0.2516 0.051 Uiso calc PR 0.50
C C11 0.8281(3) -0.2410(4) 0.3672(2) 0.0315(8) Uani d . 1
H H11A 0.8650 -0.2494 0.4219 0.047 Uiso calc R 1
H H11B 0.8593 -0.3172 0.3358 0.047 Uiso calc R 1
H H11C 0.7377 -0.2480 0.3651 0.047 Uiso calc R 1
C C12 0.8290(3) 0.2712(3) 0.52722(19) 0.0286(7) Uani d . 1
C C13 0.7792(4) 0.2061(4) 0.5964(2) 0.0366(9) Uani d . 1
H H13A 0.8130 0.1106 0.6045 0.055 Uiso calc R 1
H H13B 0.6885 0.2013 0.5871 0.055 Uiso calc R 1
H H13C 0.8032 0.2636 0.6432 0.055 Uiso calc R 1
C C14 0.7895(4) 0.4177(4) 0.5036(2) 0.0374(9) Uani d . 1
H H14A 0.8297 0.4461 0.4574 0.056 Uiso calc PR 0.50
H H14B 0.8137 0.4829 0.5471 0.056 Uiso calc PR 0.50
H H14C 0.6993 0.4203 0.4909 0.056 Uiso calc PR 0.50
H H14D 0.7321 0.4534 0.5395 0.056 Uiso calc PR 0.50
H H14E 0.7481 0.4166 0.4498 0.056 Uiso calc PR 0.50
H H14F 0.8625 0.4792 0.5060 0.056 Uiso calc PR 0.50
H H4B 1.334(4) 0.065(5) 0.514(2) 0.035(10) Uiso d . 1
H H4A 1.409(5) 0.168(6) 0.463(3) 0.064(15) Uiso d . 1

loop_
_atom_site_aniso_label
_atom_site_aniso_U_11
_atom_site_aniso_U_22
_atom_site_aniso_U_33
_atom_site_aniso_U_12
_atom_site_aniso_U_13
_atom_site_aniso_U_23
Ni1 0.0372(4) 0.0131(3) 0.0209(3) 0.0007(2) 0.0100(2) 0.0016(2)
O1 0.0453(14) 0.0158(11) 0.0247(11) -0.0035(10) 0.0085(10) 0.0055(9)
O2 0.0432(14) 0.0141(11) 0.0274(11) 0.0036(10) 0.0148(10) 0.0062(9)
O3 0.0629(19) 0.0394(17) 0.0440(16) 0.0039(14) 0.0077(13) 0.0123(13)
O4 0.0450(16) 0.0480(18) 0.0486(16) -0.0037(13) 0.0004(13) -0.0141(14)
O5 0.079(2) 0.049(2) 0.0423(16) 0.0254(16) 0.0112(15) 0.0092(14)
N1 0.0420(17) 0.0148(14) 0.0227(13) 0.0033(12) 0.0084(12) 0.0023(10)
N2 0.0368(16) 0.0144(13) 0.0275(14) -0.0005(11) 0.0113(12) 0.0032(11)
N3 0.0408(16) 0.0159(14) 0.0239(13) -0.0025(12) 0.0110(12) 0.0030(11)
N4 0.0399(19) 0.0306(17) 0.0301(15) 0.0036(14) 0.0075(13) 0.0042(13)
N5 0.0326(16) 0.0327(18) 0.0390(17) -0.0007(13) 0.0135(13) 0.0043(14)
C1 0.0344(18) 0.0158(16) 0.0254(15) -0.0005(13) 0.0090(13) 0.0021(12)
C2 0.044(2) 0.0138(16) 0.0227(14) 0.0021(14) 0.0129(14) -0.0013(12)
C3 0.046(2) 0.0188(17) 0.0280(16) 0.0016(15) 0.0113(15) 0.0024(13)
C4 0.054(2) 0.0211(18) 0.0272(17) 0.0011(15) 0.0156(16) 0.0053(13)
C5 0.049(2) 0.0209(18) 0.0318(17) -0.0027(15) 0.0186(16) -0.0007(14)
C6 0.040(2) 0.0222(17) 0.0283(16) -0.0010(14) 0.0139(14) -0.0038(14)
C7 0.0408(19) 0.0166(16) 0.0230(15) 0.0026(14) 0.0124(13) -0.0036(12)
C8 0.039(2) 0.0179(16) 0.0240(15) 0.0002(14) 0.0123(14) -0.0043(13)
C9 0.0325(18) 0.0204(17) 0.0295(16) 0.0035(14) 0.0121(14) -0.0003(13)
C10 0.041(2) 0.029(2) 0.0325(18) 0.0018(16) 0.0035(15) 0.0015(15)
C11 0.045(2) 0.0174(17) 0.0326(17) -0.0061(15) 0.0078(15) -0.0015(14)
C12 0.0403(19) 0.0188(17) 0.0282(16) 0.0010(14) 0.0110(14) -0.0036(13)
C13 0.058(2) 0.0215(18) 0.0340(18) 0.0034(16) 0.0197(17) -0.0003(14)
C14 0.053(2) 0.0213(19) 0.041(2) 0.0052(16) 0.0212(17) 0.0000(15)

loop_
_atom_type_symbol
_atom_type_description
_atom_type_scat_dispersion_real
_atom_type_scat_dispersion_imag
_atom_type_scat_source
C C 0.0033 0.0016 'International Tables Vol C Tables 4.2.6.8 and 6.1.1.4'
H H 0.0000 0.0000 'International Tables Vol C Tables 4.2.6.8 and 6.1.1.4'
N N 0.0061 0.0033 'International Tables Vol C Tables 4.2.6.8 and 6.1.1.4'
O O 0.0106 0.0060 'International Tables Vol C Tables 4.2.6.8 and 6.1.1.4'
Ni Ni 0.3393 1.1124 'International Tables Vol C Tables 4.2.6.8 and 6.1.1.4'

loop_
_geom_angle_atom_site_label_1
_geom_angle_atom_site_label_2
_geom_angle_atom_site_label_3
_geom_angle_site_symmetry_1
_geom_angle_site_symmetry_3
_geom_angle
N1 Ni1 N1 3_756 . 179.9990(10)
N1 Ni1 N2 3_756 3_756 76.95(10)
N1 Ni1 N2 . 3_756 103.05(10)
N1 Ni1 N2 3_756 . 103.05(10)
N1 Ni1 N2 . . 76.95(10)
N2 Ni1 N2 3_756 . 180.0
N1 Ni1 N3 3_756 3_756 77.40(10)
N1 Ni1 N3 . 3_756 102.60(10)
N2 Ni1 N3 3_756 3_756 83.94(10)
N2 Ni1 N3 . 3_756 96.06(10)
N1 Ni1 N3 3_756 . 102.60(10)
N1 Ni1 N3 . . 77.40(10)
N2 Ni1 N3 3_756 . 96.06(10)
N2 Ni1 N3 . . 83.94(10)
N3 Ni1 N3 3_756 . 179.9970(10)
C1 O1 N2 . . 110.0(2)
C1 O2 N3 . . 109.3(2)
C8 N1 C1 . . 108.9(3)
C8 N1 Ni1 . . 151.1(2)
C1 N1 Ni1 . . 100.03(19)
C9 N2 O1 . . 110.7(3)
C9 N2 Ni1 . . 139.5(2)
O1 N2 Ni1 . . 109.64(18)
C12 N3 O2 . . 110.4(3)
C12 N3 Ni1 . . 139.7(2)
O2 N3 Ni1 . . 109.86(17)
C8 N4 H4B . . 120(3)
C8 N4 H4A . . 117(3)
H4B N4 H4A . . 122(4)
O3 N5 O4 . . 122.2(3)
O3 N5 O5 . . 118.3(3)
O4 N5 O5 . . 119.5(3)
O1 C1 O2 . . 110.0(3)
O1 C1 N1 . . 111.5(3)
O2 C1 N1 . . 110.7(2)
O1 C1 C2 . . 109.9(2)
O2 C1 C2 . . 108.5(2)
N1 C1 C2 . . 106.1(3)
C3 C2 C7 . . 121.7(3)
C3 C2 C1 . . 131.3(3)
C7 C2 C1 . . 106.9(3)
C2 C3 C4 . . 116.3(3)
C2 C3 H3 . . 121.8
C4 C3 H3 . . 121.8
C5 C4 C3 . . 122.2(3)
C5 C4 H4 . . 118.9
C3 C4 H4 . . 118.9
C6 C5 C4 . . 120.9(3)
C6 C5 H5 . . 119.5
C4 C5 H5 . . 119.5
C5 C6 C7 . . 117.1(3)
C5 C6 H6 . . 121.5
C7 C6 H6 . . 121.5
C6 C7 C2 . . 121.7(3)
C6 C7 C8 . . 131.6(3)
C2 C7 C8 . . 106.6(3)
N1 C8 N4 . . 126.0(3)
N1 C8 C7 . . 111.5(3)
N4 C8 C7 . . 122.5(3)
N2 C9 C10 . . 122.8(3)
N2 C9 C11 . . 118.0(3)
C10 C9 C11 . . 119.3(3)
C9 C10 H10A . . 109.5
C9 C10 H10B . . 109.5
H10A C10 H10B . . 109.5
C9 C10 H10C . . 109.5
H10A C10 H10C . . 109.5
H10B C10 H10C . . 109.5
C9 C10 H10D . . 109.5
H10A C10 H10D . . 141.1
H10B C10 H10D . . 56.3
H10C C10 H10D . . 56.3
C9 C10 H10E . . 109.5
H10A C10 H10E . . 56.3
H10B C10 H10E . . 141.1
H10C C10 H10E . . 56.3
H10D C10 H10E . . 109.5
C9 C10 H10F . . 109.5
H10A C10 H10F . . 56.3
H10B C10 H10F . . 56.3
H10C C10 H10F . . 141.1
H10D C10 H10F . . 109.5
H10E C10 H10F . . 109.5
C9 C11 H11A . . 109.5
C9 C11 H11B . . 109.5
H11A C11 H11B . . 109.5
C9 C11 H11C . . 109.5
H11A C11 H11C . . 109.5
H11B C11 H11C . . 109.5
N3 C12 C13 . . 118.2(3)
N3 C12 C14 . . 123.0(3)
C13 C12 C14 . . 118.8(3)
C12 C13 H13A . . 109.5
C12 C13 H13B . . 109.5
H13A C13 H13B . . 109.5
C12 C13 H13C . . 109.5
H13A C13 H13C . . 109.5
H13B C13 H13C . . 109.5
C12 C14 H14A . . 109.5
C12 C14 H14B . . 109.5
H14A C14 H14B . . 109.5
C12 C14 H14C . . 109.5
H14A C14 H14C . . 109.5
H14B C14 H14C . . 109.5
C12 C14 H14D . . 109.5
H14A C14 H14D . . 141.1
H14B C14 H14D . . 56.3
H14C C14 H14D . . 56.3
C12 C14 H14E . . 109.5
H14A C14 H14E . . 56.3
H14B C14 H14E . . 141.1
H14C C14 H14E . . 56.3
H14D C14 H14E . . 109.5
C12 C14 H14F . . 109.5
H14A C14 H14F . . 56.3
H14B C14 H14F . . 56.3
H14C C14 H14F . . 141.1
H14D C14 H14F . . 109.5
H14E C14 H14F . . 109.5

loop_
_geom_bond_atom_site_label_1
_geom_bond_atom_site_label_2
_geom_bond_site_symmetry_2
_geom_bond_distance
Ni1 N1 3_756 2.064(3)
Ni1 N1 . 2.064(3)
Ni1 N2 3_756 2.123(3)
Ni1 N2 . 2.123(3)
Ni1 N3 3_756 2.141(3)
Ni1 N3 . 2.141(3)
O1 C1 . 1.404(4)
O1 N2 . 1.443(3)
O2 C1 . 1.422(4)
O2 N3 . 1.437(3)
O3 N5 . 1.223(4)
O4 N5 . 1.250(4)
O5 N5 . 1.258(4)
N1 C8 . 1.316(4)
N1 C1 . 1.453(4)
N2 C9 . 1.273(4)
N3 C12 . 1.284(4)
N4 C8 . 1.318(5)
N4 H4B . 0.88(4)
N4 H4A . 0.93(6)
C1 C2 . 1.507(4)
C2 C3 . 1.384(5)
C2 C7 . 1.390(5)
C3 C4 . 1.396(5)
C3 H3 . 0.9500
C4 C5 . 1.391(6)
C4 H4 . 0.9500
C5 C6 . 1.389(5)
C5 H5 . 0.9500
C6 C7 . 1.389(5)
C6 H6 . 0.9500
C7 C8 . 1.485(4)
C9 C10 . 1.489(5)
C9 C11 . 1.491(5)
C10 H10A . 0.9800
C10 H10B . 0.9800
C10 H10C . 0.9800
C10 H10D . 0.9800
C10 H10E . 0.9800
C10 H10F . 0.9800
C11 H11A . 0.9800
C11 H11B . 0.9800
C11 H11C . 0.9800
C12 C13 . 1.485(5)
C12 C14 . 1.494(5)
C13 H13A . 0.9800
C13 H13B . 0.9800
C13 H13C . 0.9800
C14 H14A . 0.9800
C14 H14B . 0.9800
C14 H14C . 0.9800
C14 H14D . 0.9800
C14 H14E . 0.9800
C14 H14F . 0.9800

loop_
_geom_hbond_atom_site_label_D
_geom_hbond_atom_site_label_H
_geom_hbond_atom_site_label_A
_geom_hbond_site_symmetry_A
_geom_hbond_distance_DH
_geom_hbond_distance_HA
_geom_hbond_distance_DA
_geom_hbond_angle_DHA
N4 H4B O5 3_756 0.88(4) 1.97(4) 2.783(4) 153(4)
N4 H4A O4 1_655 0.93(6) 2.03(6) 2.915(5) 159(5)
N4 H4B O4 3_756 0.88(4) 2.75(4) 3.492(5) 143(3)
N4 H4B N5 3_756 0.88(4) 2.72(4) 3.566(4) 161(3)
N4 H4A N5 1_655 0.93(6) 2.72(5) 3.449(4) 136(4)
